data_2230378
loop_
_publ_author_name
'Ghalib, Raza Murad'
'Hashim, Rokiah'
'Mehdi, Sayed Hasan'
'Quah, Ching Kheng'
'Fun, Hoong-Kun'

_publ_section_title
;
 3a,8a-Dihydroxy-1,3,3a,8a-tetrahydroindeno[1,2-<i>d</i>]imidazole-2,8-dione
;
_journal_coeditor_code IS2712
_journal_issue 6
_journal_name_full 'Acta Crystallographica Section E'
_journal_page_first o1525
_journal_paper_doi 10.1107/S1600536811019039
_journal_volume 67
_journal_year 2011
_chemical_formula_iupac 'C10 H8 N2 O4'
_chemical_formula_moiety 'C10 H8 N2 O4'
_chemical_formula_sum 'C10 H8 N2 O4'
_chemical_formula_weight 220.18
_chemical_name_systematic
;
3a,8a-Dihydroxy-1,3,3a,8a-tetrahydroindeno[1,2-<i>d</i>]imidazole-2,8-dione
;
_space_group_IT_number 2
_symmetry_cell_setting triclinic
_symmetry_space_group_name_Hall '-P 1'
_symmetry_space_group_name_H-M 'P -1'
_atom_sites_solution_hydrogens geom
_atom_sites_solution_primary direct
_atom_sites_solution_secondary difmap
_audit_creation_method SHELXL-97
_cell_angle_alpha 94.2580(10)
_cell_angle_beta 102.7730(10)
_cell_angle_gamma 93.7250(10)
_cell_formula_units_Z 2
_cell_length_a 6.7914(2)
_cell_length_b 7.3201(2)
_cell_length_c 9.5006(3)
_cell_measurement_reflns_used 2749
_cell_measurement_temperature 296
_cell_measurement_theta_max 27.55
_cell_measurement_theta_min 3.09
_cell_volume 457.74(2)
_computing_cell_refinement 'SAINT (Bruker, 2009)'
_computing_data_collection 'APEX2 (Bruker, 2009)'
_computing_data_reduction 'SAINT (Bruker, 2009)'
_computing_molecular_graphics 'SHELXTL (Sheldrick, 2008)'
_computing_publication_material 'SHELXTL (Sheldrick, 2008) and PLATON (Spek, 2009)'
_computing_structure_refinement 'SHELXTL (Sheldrick, 2008)'
_computing_structure_solution 'SHELXTL (Sheldrick, 2008)'
_diffrn_ambient_temperature 296
_diffrn_measured_fraction_theta_full 0.985
_diffrn_measured_fraction_theta_max 0.985
_diffrn_measurement_device_type
;
Bruker SMART APEXII CCD area-detector
;
_diffrn_measurement_method '\f and \w'
_diffrn_radiation_monochromator graphite
_diffrn_radiation_source 'fine-focus sealed tube'
_diffrn_radiation_type MoK\a
_diffrn_radiation_wavelength 0.71073
_diffrn_reflns_av_R_equivalents 0.0224
_diffrn_reflns_av_sigmaI/netI 0.0260
_diffrn_reflns_limit_h_max 8
_diffrn_reflns_limit_h_min -8
_diffrn_reflns_limit_k_max 9
_diffrn_reflns_limit_k_min -9
_diffrn_reflns_limit_l_max 12
_diffrn_reflns_limit_l_min -12
_diffrn_reflns_number 6684
_diffrn_reflns_theta_full 27.50
_diffrn_reflns_theta_max 27.50
_diffrn_reflns_theta_min 2.21
_diffrn_standards_number 0
_exptl_absorpt_coefficient_mu 0.126
_exptl_absorpt_correction_T_max 0.9938
_exptl_absorpt_correction_T_min 0.9523
_exptl_absorpt_correction_type multi-scan
_exptl_absorpt_process_details '(<i>SADABS</i>; Bruker, 2009)'
_exptl_crystal_colour colourless
_exptl_crystal_density_diffrn 1.598
_exptl_crystal_density_method 'not measured'
_exptl_crystal_description plate
_exptl_crystal_F_000 228
_exptl_crystal_size_max 0.391
_exptl_crystal_size_mid 0.153
_exptl_crystal_size_min 0.049
_refine_diff_density_max 0.245
_refine_diff_density_min -0.227
_refine_ls_extinction_method none
_refine_ls_goodness_of_fit_ref 1.054
_refine_ls_hydrogen_treatment mixed
_refine_ls_matrix_type full
_refine_ls_number_parameters 177
_refine_ls_number_reflns 2081
_refine_ls_number_restraints 0
_refine_ls_restrained_S_all 1.054
_refine_ls_R_factor_all 0.0559
_refine_ls_R_factor_gt 0.0395
_refine_ls_shift/su_max 0.001
_refine_ls_shift/su_mean 0.000
_refine_ls_structure_factor_coef Fsqd
_refine_ls_weighting_details 'calc w=1/[\s^2^(Fo^2^)+(0.0511P)^2^+0.1396P] where P=(Fo^2^+2Fc^2^)/3'
_refine_ls_weighting_scheme calc
_refine_ls_wR_factor_gt 0.0982
_refine_ls_wR_factor_ref 0.1095
_reflns_number_gt 1634
_reflns_number_total 2081
_reflns_threshold_expression I>2\s(I)
_cod_data_source_file is2712.cif
_cod_data_source_block I
_cod_database_code 2230378
_cod_database_fobs_code 2230378

loop_
_symmetry_equiv_pos_as_xyz
'x, y, z'
'-x, -y, -z'

loop_
_atom_site_type_symbol
_atom_site_label
_atom_site_fract_x
_atom_site_fract_y
_atom_site_fract_z
_atom_site_U_iso_or_equiv
_atom_site_adp_type
_atom_site_calc_flag
_atom_site_refinement_flags
_atom_site_occupancy
_atom_site_symmetry_multiplicity
_atom_site_disorder_assembly
_atom_site_disorder_group
O O1 1.26218(17) 0.50614(16) 0.93570(12) 0.0382(3) Uani d . 1 1 . .
O O2 0.73914(19) 0.13075(18) 0.94567(13) 0.0394(3) Uani d . 1 1 . .
O O3 0.59082(18) 0.39814(17) 0.75936(14) 0.0376(3) Uani d . 1 1 . .
O O4 0.8536(2) -0.15340(16) 0.77260(14) 0.0464(4) Uani d . 1 1 . .
N N1 0.9431(2) 0.46753(19) 0.78463(15) 0.0345(3) Uani d . 1 1 . .
N N2 1.0569(2) 0.23428(18) 0.90164(15) 0.0323(3) Uani d . 1 1 . .
C C1 1.1014(2) 0.4122(2) 0.87930(16) 0.0294(3) Uani d . 1 1 . .
C C2 0.7722(2) 0.3301(2) 0.74365(16) 0.0284(3) Uani d . 1 1 . .
C C3 0.7435(2) 0.2416(2) 0.59059(16) 0.0279(3) Uani d . 1 1 . .
C C4 0.6895(3) 0.3254(3) 0.46259(18) 0.0371(4) Uani d . 1 1 . .
C C5 0.6634(3) 0.2169(3) 0.33296(19) 0.0431(5) Uani d . 1 1 . .
C C6 0.6904(3) 0.0303(3) 0.32948(19) 0.0424(4) Uani d . 1 1 . .
C C7 0.7470(3) -0.0527(2) 0.45616(18) 0.0358(4) Uani d . 1 1 . .
C C8 0.7735(2) 0.0553(2) 0.58705(17) 0.0290(3) Uani d . 1 1 . .
C C9 0.8272(2) -0.0003(2) 0.73466(17) 0.0303(4) Uani d . 1 1 . .
C C10 0.8466(2) 0.1716(2) 0.84121(16) 0.0286(3) Uani d . 1 1 . .
H H4A 0.672(3) 0.461(3) 0.467(2) 0.048(5) Uiso d . 1 1 . .
H H5A 0.617(3) 0.274(3) 0.245(2) 0.056(6) Uiso d . 1 1 . .
H H6A 0.670(3) -0.043(3) 0.237(2) 0.059(6) Uiso d . 1 1 . .
H H7A 0.764(3) -0.183(3) 0.455(2) 0.048(6) Uiso d . 1 1 . .
H H1O3 0.605(4) 0.440(3) 0.852(3) 0.070(7) Uiso d . 1 1 . .
H H1O2 0.735(4) 0.242(4) 1.002(3) 0.089(9) Uiso d . 1 1 . .
H H1N2 1.128(3) 0.188(3) 0.970(2) 0.041(5) Uiso d . 1 1 . .
H H1N1 0.935(3) 0.580(3) 0.765(2) 0.049(6) Uiso d . 1 1 . .

loop_
_atom_site_aniso_label
_atom_site_aniso_U_11
_atom_site_aniso_U_22
_atom_site_aniso_U_33
_atom_site_aniso_U_12
_atom_site_aniso_U_13
_atom_site_aniso_U_23
O1 0.0395(7) 0.0379(7) 0.0335(6) -0.0069(5) 0.0049(5) -0.0023(5)
O2 0.0501(8) 0.0369(7) 0.0315(6) -0.0046(5) 0.0115(5) 0.0064(5)
O3 0.0399(7) 0.0384(7) 0.0335(7) 0.0137(5) 0.0045(5) -0.0005(5)
O4 0.0613(9) 0.0239(6) 0.0474(8) 0.0061(5) -0.0038(6) 0.0071(5)
N1 0.0422(8) 0.0218(7) 0.0354(8) 0.0001(6) -0.0006(6) 0.0058(6)
N2 0.0358(8) 0.0279(7) 0.0283(7) 0.0019(6) -0.0040(6) 0.0056(5)
C1 0.0363(8) 0.0285(8) 0.0225(7) 0.0006(6) 0.0066(6) -0.0014(6)
C2 0.0340(8) 0.0225(7) 0.0272(8) 0.0045(6) 0.0028(6) 0.0037(6)
C3 0.0291(8) 0.0284(8) 0.0257(7) 0.0028(6) 0.0040(6) 0.0045(6)
C4 0.0429(10) 0.0378(9) 0.0313(9) 0.0058(7) 0.0063(7) 0.0108(7)
C5 0.0442(10) 0.0599(12) 0.0259(9) 0.0052(9) 0.0068(7) 0.0112(8)
C6 0.0365(10) 0.0602(12) 0.0286(9) 0.0014(8) 0.0073(7) -0.0056(8)
C7 0.0327(9) 0.0353(9) 0.0367(9) 0.0032(7) 0.0056(7) -0.0060(7)
C8 0.0283(8) 0.0277(8) 0.0290(8) 0.0018(6) 0.0027(6) 0.0021(6)
C9 0.0317(8) 0.0230(7) 0.0329(8) 0.0018(6) -0.0001(6) 0.0036(6)
C10 0.0341(8) 0.0246(7) 0.0250(7) 0.0021(6) 0.0015(6) 0.0050(6)

loop_
_atom_type_symbol
_atom_type_description
_atom_type_scat_dispersion_real
_atom_type_scat_dispersion_imag
_atom_type_scat_source
C C 0.0033 0.0016 'International Tables Vol C Tables 4.2.6.8 and 6.1.1.4'
H H 0.0000 0.0000 'International Tables Vol C Tables 4.2.6.8 and 6.1.1.4'
N N 0.0061 0.0033 'International Tables Vol C Tables 4.2.6.8 and 6.1.1.4'
O O 0.0106 0.0060 'International Tables Vol C Tables 4.2.6.8 and 6.1.1.4'

loop_
_geom_angle_atom_site_label_1
_geom_angle_atom_site_label_2
_geom_angle_atom_site_label_3
_geom_angle_site_symmetry_1
_geom_angle_site_symmetry_3
_geom_angle
_geom_angle_publ_flag
C10 O2 H1O2 . . 107.1(16) ?
C2 O3 H1O3 . . 108.0(16) ?
C1 N1 C2 . . 113.31(13) ?
C1 N1 H1N1 . . 122.8(14) ?
C2 N1 H1N1 . . 122.7(14) ?
C1 N2 C10 . . 112.65(13) ?
C1 N2 H1N2 . . 119.6(13) ?
C10 N2 H1N2 . . 122.8(13) ?
O1 C1 N1 . . 126.05(15) ?
O1 C1 N2 . . 125.48(15) ?
N1 C1 N2 . . 108.47(14) ?
O3 C2 N1 . . 112.93(13) ?
O3 C2 C3 . . 108.64(12) ?
N1 C2 C3 . . 113.22(13) ?
O3 C2 C10 . . 115.83(12) ?
N1 C2 C10 . . 102.17(12) ?
C3 C2 C10 . . 103.71(12) ?
C4 C3 C8 . . 120.46(15) ?
C4 C3 C2 . . 127.23(15) ?
C8 C3 C2 . . 112.30(13) ?
C5 C4 C3 . . 117.90(17) ?
C5 C4 H4A . . 122.5(11) ?
C3 C4 H4A . . 119.6(11) ?
C4 C5 C6 . . 121.62(16) ?
C4 C5 H5A . . 117.3(13) ?
C6 C5 H5A . . 120.9(13) ?
C7 C6 C5 . . 120.68(17) ?
C7 C6 H6A . . 119.2(13) ?
C5 C6 H6A . . 120.1(13) ?
C6 C7 C8 . . 118.12(17) ?
C6 C7 H7A . . 121.2(12) ?
C8 C7 H7A . . 120.6(12) ?
C3 C8 C7 . . 121.22(15) ?
C3 C8 C9 . . 110.13(14) ?
C7 C8 C9 . . 128.63(15) ?
O4 C9 C8 . . 128.27(15) ?
O4 C9 C10 . . 123.41(14) ?
C8 C9 C10 . . 108.32(12) ?
O2 C10 N2 . . 113.44(12) ?
O2 C10 C9 . . 107.94(12) ?
N2 C10 C9 . . 111.16(13) ?
O2 C10 C2 . . 116.95(13) ?
N2 C10 C2 . . 102.00(11) ?
C9 C10 C2 . . 104.99(12) ?

loop_
_geom_bond_atom_site_label_1
_geom_bond_atom_site_label_2
_geom_bond_site_symmetry_2
_geom_bond_distance
_geom_bond_publ_flag
O1 C1 . 1.2415(18) ?
O2 C10 . 1.3939(19) ?
O2 H1O2 . 0.94(3) ?
O3 C2 . 1.392(2) ?
O3 H1O3 . 0.89(3) ?
O4 C9 . 1.2145(18) ?
N1 C1 . 1.346(2) ?
N1 C2 . 1.4496(19) ?
N1 H1N1 . 0.86(2) ?
N2 C1 . 1.360(2) ?
N2 C10 . 1.447(2) ?
N2 H1N2 . 0.83(2) ?
C2 C3 . 1.513(2) ?
C2 C10 . 1.578(2) ?
C3 C4 . 1.390(2) ?
C3 C8 . 1.391(2) ?
C4 C5 . 1.385(3) ?
C4 H4A . 1.01(2) ?
C5 C6 . 1.388(3) ?
C5 H5A . 0.96(2) ?
C6 C7 . 1.378(3) ?
C6 H6A . 0.97(2) ?
C7 C8 . 1.393(2) ?
C7 H7A . 0.96(2) ?
C8 C9 . 1.464(2) ?
C9 C10 . 1.535(2) ?

loop_
_geom_hbond_atom_site_label_D
_geom_hbond_atom_site_label_H
_geom_hbond_atom_site_label_A
_geom_hbond_site_symmetry_A
_geom_hbond_distance_DH
_geom_hbond_distance_HA
_geom_hbond_distance_DA
_geom_hbond_angle_DHA
_geom_hbond_publ_flag
O3 H1O3 O1 2_767 0.89(3) 2.02(3) 2.8653(17) 158(2) yes
O2 H1O2 O1 2_767 0.95(3) 1.89(3) 2.8103(17) 163(2) yes
N2 H1N2 O4 2_757 0.83(2) 2.454(19) 3.1282(19) 139.3(18) yes
N1 H1N1 O4 1_565 0.86(2) 2.06(2) 2.8841(18) 159.4(19) yes

loop_
_geom_torsion_atom_site_label_1
_geom_torsion_atom_site_label_2
_geom_torsion_atom_site_label_3
_geom_torsion_atom_site_label_4
_geom_torsion_site_symmetry_1
_geom_torsion_site_symmetry_2
_geom_torsion_site_symmetry_3
_geom_torsion_site_symmetry_4
_geom_torsion
_geom_torsion_publ_flag
C2 N1 C1 O1 . . . . -176.86(15) ?
C2 N1 C1 N2 . . . . 3.96(19) ?
C10 N2 C1 O1 . . . . 170.05(15) ?
C10 N2 C1 N1 . . . . -10.77(19) ?
C1 N1 C2 O3 . . . . 128.62(15) ?
C1 N1 C2 C3 . . . . -107.37(15) ?
C1 N1 C2 C10 . . . . 3.51(18) ?
O3 C2 C3 C4 . . . . 60.0(2) ?
N1 C2 C3 C4 . . . . -66.3(2) ?
C10 C2 C3 C4 . . . . -176.23(15) ?
O3 C2 C3 C8 . . . . -118.71(14) ?
N1 C2 C3 C8 . . . . 114.97(15) ?
C10 C2 C3 C8 . . . . 5.04(17) ?
C8 C3 C4 C5 . . . . 1.1(2) ?
C2 C3 C4 C5 . . . . -177.49(16) ?
C3 C4 C5 C6 . . . . -0.2(3) ?
C4 C5 C6 C7 . . . . -0.8(3) ?
C5 C6 C7 C8 . . . . 0.8(3) ?
C4 C3 C8 C7 . . . . -1.2(2) ?
C2 C3 C8 C7 . . . . 177.66(14) ?
C4 C3 C8 C9 . . . . -179.53(14) ?
C2 C3 C8 C9 . . . . -0.71(18) ?
C6 C7 C8 C3 . . . . 0.2(2) ?
C6 C7 C8 C9 . . . . 178.21(15) ?
C3 C8 C9 O4 . . . . 175.78(16) ?
C7 C8 C9 O4 . . . . -2.4(3) ?
C3 C8 C9 C10 . . . . -4.17(17) ?
C7 C8 C9 C10 . . . . 177.62(15) ?
C1 N2 C10 O2 . . . . -114.40(15) ?
C1 N2 C10 C9 . . . . 123.74(14) ?
C1 N2 C10 C2 . . . . 12.28(17) ?
O4 C9 C10 O2 . . . . -47.5(2) ?
C8 C9 C10 O2 . . . . 132.48(13) ?
O4 C9 C10 N2 . . . . 77.5(2) ?
C8 C9 C10 N2 . . . . -102.51(14) ?
O4 C9 C10 C2 . . . . -172.92(15) ?
C8 C9 C10 C2 . . . . 7.03(16) ?
O3 C2 C10 O2 . . . . -7.76(19) ?
N1 C2 C10 O2 . . . . 115.42(14) ?
C3 C2 C10 O2 . . . . -126.69(13) ?
O3 C2 C10 N2 . . . . -132.12(13) ?
N1 C2 C10 N2 . . . . -8.94(15) ?
C3 C2 C10 N2 . . . . 108.95(13) ?
O3 C2 C10 C9 . . . . 111.83(14) ?
N1 C2 C10 C9 . . . . -124.99(13) ?
C3 C2 C10 C9 . . . . -7.09(15) ?

loop_
_cod_related_entry_id
_cod_related_entry_database
_cod_related_entry_code
1 ChemSpider 326795
